data_1560163
loop_
_publ_author_name
'Wang, Chi-Hsien'
'Chen, Kai-Jen'
'Wu, Tsung-Huan'
'Chang, Hung-Kai'
'Tsuchido, Yoshitaka'
'Sei, Yoshihisa'
'Chen, Pei-Lin'
'Horie, Masaki'

_publ_section_title
;
 Ring rotation of ferrocene in interlocked molecules in single crystals
;
_journal_issue 11
_journal_name_full 'Chemical Science'
_journal_page_first 3871
_journal_page_last 3875
_journal_paper_doi 10.1039/D0SC06876D
_journal_volume 12
_journal_year 2021
_chemical_formula_moiety 'C19 H22 Fe N, F6 P, C28 H40 O10'
_chemical_formula_sum 'C47 H62 F6 Fe N O10 P'
_chemical_formula_weight 1001.83
_chemical_name_systematic '[N-(4-methylbenzyl)ammoniumethylferrocene hexafluorophosphate][dibenzo[30]crown-10 ether]'
_space_group_crystal_system triclinic
_space_group_IT_number 2
_space_group_name_Hall '-P 1'
_space_group_name_H-M_alt 'P -1'
_symmetry_Int_Tables_number 2
_audit_creation_date 2020-09-22
_audit_creation_method
;
Olex2 1.2
(compiled 2018.05.29 svn.r3508 for OlexSys, GUI svn.r5506)
;
_audit_update_record
;
2020-09-24 deposited with the CCDC.	2021-01-22 downloaded from the CCDC.
;
_cell_angle_alpha 83.100(2)
_cell_angle_beta 81.166(2)
_cell_angle_gamma 76.913(2)
_cell_formula_units_Z 2
_cell_length_a 11.3088(3)
_cell_length_b 11.3689(3)
_cell_length_c 19.3307(4)
_cell_measurement_reflns_used 19027
_cell_measurement_temperature 213(2)
_cell_measurement_theta_max 75.9540
_cell_measurement_theta_min 3.9360
_cell_volume 2382.63(10)
_computing_cell_refinement 'CrysAlisPro 1.171.40.54a (Rigaku OD, 2019)'
_computing_data_collection 'CrysAlisPro 1.171.40.54a (Rigaku OD, 2019)'
_computing_data_reduction 'CrysAlisPro 1.171.40.54a (Rigaku OD, 2019)'
_computing_molecular_graphics 'Olex2 (Dolomanov et al., 2009)'
_computing_publication_material 'Olex2 (Dolomanov et al., 2009)'
_computing_structure_refinement 'olex2.refine (Bourhis et al., 2015)'
_computing_structure_solution 'olex2.solve (Bourhis et al., 2015)'
_diffrn_ambient_temperature 213
_diffrn_detector_area_resol_mean 10.0000
_diffrn_detector_type HyPix
_diffrn_measured_fraction_theta_full 0.9556
_diffrn_measured_fraction_theta_max 0.9556
_diffrn_measurement_details
;
List of Runs (angles in degrees, time in seconds):

  # Type    Start    End  Width  t~exp~   \w     \q     \k     \f   Frames
#--------------------------------------------------------------------------
  1  \w    -64.00 -35.00   0.50    0.05    --  -46.57 130.00 139.00   58
  2  \w    -85.00 -59.00   0.50    0.12    -- -102.00 130.00 139.00   52
  3  \w    -75.00 -31.00   0.50    0.12    -- -102.00 125.00  60.00   88
  4  \w    -69.00 -37.00   0.50    0.12    -- -102.00  61.00   0.00   64
  5  \w    -68.00 -30.00   0.50    0.12    -- -102.00  61.00 -60.00   76
  6  \w    -61.00 -35.00   0.50    0.12    -- -102.00  77.00 -60.00   52
  7  \w    -22.00  27.00   0.50    0.05    --  -46.57  19.00   0.00   98
  8  \w    -18.00  24.00   0.50    0.05    --  -46.57  19.00 -60.00   84
  9  \w     69.00  95.00   0.50    0.05    --   46.57 139.00 -46.00   52
 10  \w     97.00 122.00   0.50    0.12    --  104.61 139.00 -46.00   50
 11  \w    146.00 172.00   0.50    0.12    --  104.61  77.00  30.00   52
 12  \w    104.00 174.00   0.50    0.12    --  104.61 130.00 139.00  140
 13  \w     92.00 172.00   0.50    0.12    --  104.61  45.00 -30.00  160
 14  \w     82.00 111.00   0.50    0.12    --  104.61  77.00  30.00   58
 15  \w     25.00 117.00   0.50    0.05    --   46.57  77.00 120.00  184
 16  \w     47.00  73.00   0.50    0.12    --  104.61 -61.00 -60.00   52
 17  \w     32.00 104.00   0.50    0.12    --  104.61 -94.00 -90.00  144
 18  \w     47.00 108.00   0.50    0.12    --  104.61-109.00-118.37  122
 19  \w     46.00 122.00   0.50    0.12    --  104.61-139.00-106.00  152
 20  \w     50.00 109.00   0.50    0.12    --  104.61-125.00-180.00  118
 21  \w     32.00 101.00   0.50    0.05    --   46.57-139.00-106.00  138
 22  \w     35.00  72.00   0.50    0.12    --  104.61 -61.00  30.00   74
 23  \w     48.00  73.00   0.50    0.12    --  104.61 -77.00  90.00   50
 24  \w     49.00  74.00   0.50    0.12    --  104.61-130.00  67.00   50
 25  \w     27.00  71.00   0.50    0.05    --   46.57-130.00  67.00   88
 26  \w    -26.00  27.00   0.50    0.05    --   46.57 -19.00 150.00  106
 27  \w    -96.00 -70.00   0.50    0.05    --  -46.57 130.00 139.00   52
 28  \w    -63.00 -31.00   0.50    0.12    -- -102.00  61.00 150.00   64
 29  \w    -64.00 -31.00   0.50    0.12    -- -102.00  61.00 120.00   66
 30  \w    -99.00 -60.00   0.50    0.05    --  -46.57 139.00 -46.00   78
 31  \w    -94.00 -69.00   0.50    0.12    -- -102.00  77.00 -30.00   50
 32  \w   -101.00 -76.00   0.50    0.12    -- -102.00  77.00 -60.00   50
 33  \w   -122.00 -33.00   0.50    0.12    -- -102.00 139.00 -46.00  178
 34  \w   -111.00 -83.00   0.50    0.12    -- -102.00 125.00  60.00   56
 35  \w   -107.00 -74.00   0.50    0.12    -- -102.00 105.00 124.57   66
 36  \w   -173.00 -92.00   0.50    0.12    -- -102.00 -45.00 150.00  162
 37  \w   -119.00 -94.00   0.50    0.05    --  -46.57-130.00  67.00   50
 38  \w   -147.00-122.00   0.50    0.12    -- -102.00-130.00  67.00   50
 39  \w   -171.00 -85.00   0.50    0.12    -- -102.00 -61.00  60.00  172
 40  \w   -105.00 -65.00   0.50    0.05    --  -46.57-139.00-106.00   80
 41  \w   -144.00-119.00   0.50    0.12    -- -102.00-139.00-106.00   50
 42  \w   -175.00-105.00   0.50    0.12    -- -102.00 -30.00 -60.00  140
 43  \w     88.00 164.00   0.50    0.12    --  104.61  77.00-150.00  152
;
_diffrn_measurement_device 'four-circle diffractometer'
_diffrn_measurement_device_type 'XtaLAB Synergy R, DW system, HyPix'
_diffrn_measurement_method '\w scans'
_diffrn_radiation_type 'Cu K\a'
_diffrn_radiation_wavelength 1.54184
_diffrn_reflns_av_R_equivalents 0.0378
_diffrn_reflns_av_unetI/netI 0.0366
_diffrn_reflns_limit_h_max 14
_diffrn_reflns_limit_h_min -13
_diffrn_reflns_limit_k_max 14
_diffrn_reflns_limit_k_min -14
_diffrn_reflns_limit_l_max 23
_diffrn_reflns_limit_l_min -23
_diffrn_reflns_number 33397
_diffrn_reflns_theta_full 76.3417
_diffrn_reflns_theta_max 76.34
_diffrn_reflns_theta_min 4.01
_exptl_absorpt_coefficient_mu 3.554
_exptl_absorpt_correction_T_max 1.00000
_exptl_absorpt_correction_T_min 0.66572
_exptl_absorpt_correction_type multi-scan
_exptl_absorpt_process_details
;
CrysAlisPro 1.171.40.54a (Rigaku Oxford Diffraction, 2019)
Empirical absorption correction using spherical harmonics,
 implemented in SCALE3 ABSPACK scaling algorithm.
;
_exptl_crystal_density_diffrn 1.3963
_exptl_crystal_description block
_exptl_crystal_F_000 1054.0329
_exptl_crystal_recrystallization_method 'Re-crystallisation from solvent: acetone, CH2Cl2, diethylether'
_exptl_crystal_size_max 0.42
_exptl_crystal_size_mid 0.24
_exptl_crystal_size_min 0.06
_refine_diff_density_max 0.4448
_refine_diff_density_min -0.4547
_refine_diff_density_rms 0.0519
_refine_ls_d_res_high 0.7934
_refine_ls_d_res_low 11.0300
_refine_ls_extinction_expression Fc^*^=kFc[1+0.001xFc^2^\l^3^/sin(2\q)]^-1/4^
_refine_ls_goodness_of_fit_ref 1.0297
_refine_ls_hydrogen_treatment mixed
_refine_ls_matrix_type full
_refine_ls_number_constraints 100
_refine_ls_number_parameters 605
_refine_ls_number_reflns 9550
_refine_ls_number_restraints 0
_refine_ls_restrained_S_all 1.0297
_refine_ls_R_factor_all 0.0444
_refine_ls_R_factor_gt 0.0408
_refine_ls_shift/su_max 0.0007
_refine_ls_shift/su_mean 0.0000
_refine_ls_structure_factor_coef Fsqd
_refine_ls_weighting_details 'w=1/[\s^2^(Fo^2^)+(0.0529P)^2^+0.8210P] where P=(Fo^2^+2Fc^2^)/3'
_refine_ls_weighting_scheme calc
_refine_ls_wR_factor_gt 0.1048
_refine_ls_wR_factor_ref 0.1070
_reflns_Friedel_coverage 0.0
_reflns_limit_h_max 14
_reflns_limit_h_min -13
_reflns_limit_k_max 14
_reflns_limit_k_min -13
_reflns_limit_l_max 23
_reflns_limit_l_min 0
_reflns_number_gt 8710
_reflns_number_total 9550
_reflns_threshold_expression I>=2u(I)
_cod_data_source_file d0sc06876d3.cif
_cod_data_source_block 1pf6-a_213k
_cod_depositor_comments 'Adding full bibliography for 1560152--1560177.cif.'
_cod_database_code 1560163
_olex2_refinement_description
;
1. Fixed Uiso
 At 1.2 times of:
  All C(H) groups, All C(H,H) groups, All N(H,H) groups
 At 1.5 times of:
  All C(H,H,H) groups
2.a Secondary CH2 refined with riding coordinates:
 N1(H1a,H1b), C37(H37a,H37b), C36(H36a,H36b), C8(H8a,H8b), C7(H7a,H7b),
 C35(H35a,H35b), C44(H44a,H44b), C45(H45a,H45b), C20(H20a,H20b), C22(H22a,H22b),
  C23(H23a,H23b), C21(H21a,H21b), C31(H31a,H31b), C30(H30a,H30b), C33(H33a,
 H33b), C46(H46a,H46b), C32(H32a,H32b), C47(H47a,H47b)
2.b Aromatic/amide H refined with riding coordinates:
 C42(H42), C6(H6), C10(H10), C5(H5), C39(H39), C18(H18), C28(H28), C41(H41),
 C40(H40), C17(H17), C14(H14), C13(H13), C2(H2), C11(H11), C16(H16), C3(H3),
 C12(H12), C15(H15), C27(H27), C25(H25), C26(H26)
2.c Idealised Me refined as rotating group:
 C19(H19a,H19b,H19c)
;
_olex2_submission_special_instructions 'No special instructions were received'
_oxdiff_exptl_absorpt_empirical_details
;
Empirical correction (ABSPACK) includes:
- Absorption correction using spherical harmonics
- Frame scaling
;

loop_
_space_group_symop_id
_space_group_symop_operation_xyz
1 x,y,z
2 -x,-y,-z

loop_
_atom_site_label
_atom_site_type_symbol
_atom_site_fract_x
_atom_site_fract_y
_atom_site_fract_z
_atom_site_U_iso_or_equiv
_atom_site_adp_type
_atom_site_occupancy
_atom_site_refinement_flags_posn
Fe1 Fe 0.17194(2) 0.81438(3) 0.919508(15) 0.03511(9) Uani 1.000000 .
P1 P 0.91516(4) 0.20467(4) 0.78344(3) 0.03837(12) Uani 1.000000 .
O8 O 0.48684(11) 0.86192(12) 0.55885(6) 0.0360(3) Uani 1.000000 .
O7 O 0.71945(11) 0.68703(12) 0.44277(7) 0.0390(3) Uani 1.000000 .
O9 O 0.40528(12) 0.99594(11) 0.66316(7) 0.0387(3) Uani 1.000000 .
O3 O 0.51713(13) 0.46642(13) 0.83329(7) 0.0431(3) Uani 1.000000 .
O2 O 0.64655(12) 0.60219(12) 0.90132(7) 0.0412(3) Uani 1.000000 .
O10 O 0.52320(13) 1.02734(12) 0.77976(7) 0.0407(3) Uani 1.000000 .
F5 F 0.78201(12) 0.27817(14) 0.77120(8) 0.0637(4) Uani 1.000000 .
O1 O 0.66530(14) 0.85128(14) 0.87029(7) 0.0482(3) Uani 1.000000 .
F3 F 1.04904(12) 0.13256(14) 0.79529(9) 0.0710(4) Uani 1.000000 .
O6 O 0.82640(14) 0.46656(13) 0.51864(8) 0.0509(4) Uani 1.000000 .
N1 N 0.52565(12) 0.76766(13) 0.77952(7) 0.0299(3) Uani 1.000000 .
H1a H 0.53070(12) 0.84687(13) 0.77678(7) 0.0359(4) Uiso 1.000000 R
H1b H 0.56567(12) 0.72786(13) 0.81573(7) 0.0359(4) Uiso 1.000000 R
F1 F 0.92588(13) 0.29999(16) 0.83526(9) 0.0727(4) Uani 1.000000 .
O4 O 0.46521(14) 0.47739(16) 0.70727(7) 0.0515(4) Uani 1.000000 .
F6 F 0.90505(15) 0.11028(15) 0.73198(10) 0.0790(5) Uani 1.000000 .
F4 F 0.97389(15) 0.28188(16) 0.71895(9) 0.0775(5) Uani 1.000000 .
O5 O 0.63357(16) 0.33861(14) 0.60028(9) 0.0571(4) Uani 1.000000 .
F2 F 0.85593(16) 0.12836(19) 0.84827(9) 0.0852(5) Uani 1.000000 .
C1 C 0.72238(16) 0.72057(17) 0.70186(9) 0.0343(4) Uani 1.000000 .
C37 C 0.53658(16) 0.79662(16) 0.49883(9) 0.0338(4) Uani 1.000000 .
H37a H 0.49588(16) 0.72923(16) 0.49854(9) 0.0405(4) Uiso 1.000000 R
H37b H 0.52502(16) 0.85009(16) 0.45560(9) 0.0405(4) Uiso 1.000000 R
C43 C 0.32080(17) 0.98883(16) 0.62039(9) 0.0339(4) Uani 1.000000 .
C9 C 0.33877(15) 0.81468(16) 0.86248(10) 0.0335(4) Uani 1.000000 .
C36 C 0.67051(16) 0.74958(16) 0.50353(9) 0.0337(4) Uani 1.000000 .
H36a H 0.68223(16) 0.69456(16) 0.54617(9) 0.0405(4) Uiso 1.000000 R
H36b H 0.71107(16) 0.81675(16) 0.50476(9) 0.0405(4) Uiso 1.000000 R
C38 C 0.36546(16) 0.91781(15) 0.56362(9) 0.0327(4) Uani 1.000000 .
C8 C 0.39353(15) 0.75983(17) 0.79554(9) 0.0326(4) Uani 1.000000 .
H8a H 0.34902(15) 0.80290(17) 0.75713(9) 0.0391(4) Uiso 1.000000 R
H8b H 0.38673(15) 0.67478(17) 0.79975(9) 0.0391(4) Uiso 1.000000 R
C42 C 0.19895(18) 1.04743(17) 0.62995(11) 0.0416(4) Uani 1.000000 .
H42 H 0.16850(18) 1.09336(17) 0.66863(11) 0.0499(5) Uiso 1.000000 R
C6 C 0.81099(18) 0.61796(17) 0.71587(11) 0.0417(4) Uani 1.000000 .
H6 H 0.78810(18) 0.54326(17) 0.72975(11) 0.0501(5) Uiso 1.000000 R
C7 C 0.58937(17) 0.71542(18) 0.71245(9) 0.0374(4) Uani 1.000000 .
H7a H 0.58156(17) 0.63100(18) 0.71403(9) 0.0448(5) Uiso 1.000000 R
H7b H 0.55019(17) 0.76105(18) 0.67270(9) 0.0448(5) Uiso 1.000000 R
C10 C 0.35221(17) 0.7586(2) 0.93175(10) 0.0410(4) Uani 1.000000 .
H10 H 0.39329(17) 0.6786(2) 0.94318(10) 0.0492(5) Uiso 1.000000 R
C29 C 0.38159(17) 0.43955(16) 0.75865(11) 0.0379(4) Uani 1.000000 .
C5 C 0.93359(19) 0.62441(19) 0.70959(11) 0.0456(5) Uani 1.000000 .
H5 H 0.99235(19) 0.55384(19) 0.71962(11) 0.0547(6) Uiso 1.000000 R
C35 C 0.84779(17) 0.63651(19) 0.43882(11) 0.0425(4) Uani 1.000000 .
H35a H 0.88879(17) 0.66193(19) 0.39285(11) 0.0510(5) Uiso 1.000000 R
H35b H 0.88154(17) 0.66742(19) 0.47501(11) 0.0510(5) Uiso 1.000000 R
C24 C 0.41242(18) 0.42903(17) 0.82671(11) 0.0410(4) Uani 1.000000 .
C44 C 0.38163(19) 1.10598(16) 0.69744(10) 0.0401(4) Uani 1.000000 .
H44a H 0.35451(19) 1.17595(16) 0.66449(10) 0.0481(5) Uiso 1.000000 R
H44b H 0.31690(19) 1.10416(16) 0.73732(10) 0.0481(5) Uiso 1.000000 R
C39 C 0.28769(18) 0.91021(18) 0.51644(11) 0.0406(4) Uani 1.000000 .
H39 H 0.31732(18) 0.86397(18) 0.47782(11) 0.0488(5) Uiso 1.000000 R
C4 C 0.97076(18) 0.73250(19) 0.68890(10) 0.0412(4) Uani 1.000000 .
C45 C 0.4969(2) 1.11630(17) 0.72242(11) 0.0448(5) Uani 1.000000 .
H45a H 0.4879(2) 1.19752(17) 0.73749(11) 0.0538(6) Uiso 1.000000 R
H45b H 0.5647(2) 1.10416(17) 0.68398(11) 0.0538(6) Uiso 1.000000 R
C34 C 0.8725(2) 0.5015(2) 0.44898(12) 0.0465(5) Uani 1.000000 .
C18 C 0.02324(19) 0.8291(2) 0.86830(12) 0.0505(5) Uani 1.000000 .
H18 H 0.01015(19) 0.8717(2) 0.82439(12) 0.0606(6) Uiso 1.000000 R
C28 C 0.27420(19) 0.41055(19) 0.74768(14) 0.0509(5) Uani 1.000000 .
H28 H 0.25207(19) 0.42042(19) 0.70208(14) 0.0611(6) Uiso 1.000000 R
C20 C 0.7000(2) 0.7778(2) 0.93119(11) 0.0489(5) Uani 1.000000 .
H20a H 0.7639(2) 0.8068(2) 0.94903(11) 0.0586(6) Uiso 1.000000 R
H20b H 0.6294(2) 0.7821(2) 0.96788(11) 0.0586(6) Uiso 1.000000 R
C22 C 0.6816(2) 0.47547(19) 0.89366(12) 0.0506(5) Uani 1.000000 .
H22a H 0.7335(2) 0.46137(19) 0.84868(12) 0.0608(6) Uiso 1.000000 R
H22b H 0.7286(2) 0.43442(19) 0.93150(12) 0.0608(6) Uiso 1.000000 R
C23 C 0.5697(2) 0.42585(19) 0.89637(11) 0.0506(5) Uani 1.000000 .
H23a H 0.5107(2) 0.45344(19) 0.93685(11) 0.0608(6) Uiso 1.000000 R
H23b H 0.5911(2) 0.33705(19) 0.90163(11) 0.0608(6) Uiso 1.000000 R
C21 C 0.74681(18) 0.6503(2) 0.91349(12) 0.0486(5) Uani 1.000000 .
H21a H 0.78641(18) 0.6017(2) 0.95231(12) 0.0583(6) Uiso 1.000000 R
H21b H 0.80750(18) 0.6477(2) 0.87135(12) 0.0583(6) Uiso 1.000000 R
C41 C 0.12153(18) 1.03849(19) 0.58248(13) 0.0481(5) Uani 1.000000 .
H41 H 0.03881(18) 1.07867(19) 0.58892(13) 0.0577(6) Uiso 1.000000 R
C40 C 0.16587(19) 0.9708(2) 0.52602(13) 0.0488(5) Uani 1.000000 .
H40 H 0.11340(19) 0.9656(2) 0.49374(13) 0.0586(6) Uiso 1.000000 R
C17 C -0.01228(18) 0.8778(2) 0.93424(12) 0.0537(6) Uani 1.000000 .
H17 H -0.05199(18) 0.9582(2) 0.94173(12) 0.0644(7) Uiso 1.000000 R
C14 C 0.0815(2) 0.7062(2) 0.87950(13) 0.0548(5) Uani 1.000000 .
H14 H 0.1149(2) 0.6528(2) 0.84458(13) 0.0657(7) Uiso 1.000000 R
C13 C 0.27201(19) 0.93547(19) 0.86928(13) 0.0491(5) Uani 1.000000 .
H13 H 0.24955(19) 0.99391(19) 0.83224(13) 0.0589(6) Uiso 1.000000 R
C2 C 0.7597(2) 0.82815(19) 0.67920(13) 0.0510(5) Uani 1.000000 .
H2 H 0.7014(2) 0.89817(19) 0.66763(13) 0.0612(6) Uiso 1.000000 R
C11 C 0.2930(2) 0.8442(2) 0.98043(12) 0.0537(6) Uani 1.000000 .
H11 H 0.2870(2) 0.8308(2) 1.02966(12) 0.0644(7) Uiso 1.000000 R
C16 C 0.0227(2) 0.7839(3) 0.98683(12) 0.0582(6) Uani 1.000000 .
H16 H 0.0099(2) 0.7905(3) 1.03555(12) 0.0698(7) Uiso 1.000000 R
C3 C 0.8818(2) 0.8340(2) 0.67334(14) 0.0541(6) Uani 1.000000 .
H3 H 0.9048(2) 0.9084(2) 0.65850(14) 0.0650(7) Uiso 1.000000 R
C12 C 0.2453(2) 0.9520(2) 0.94205(14) 0.0592(6) Uani 1.000000 .
H12 H 0.2024(2) 1.0241(2) 0.96134(14) 0.0710(8) Uiso 1.000000 R
C31 C 0.5762(2) 0.4630(2) 0.59394(11) 0.0551(6) Uani 1.000000 .
H31a H 0.6247(2) 0.5109(2) 0.61202(11) 0.0661(7) Uiso 1.000000 R
H31b H 0.5700(2) 0.4910(2) 0.54441(11) 0.0661(7) Uiso 1.000000 R
C30 C 0.4513(2) 0.4788(2) 0.63506(12) 0.0552(6) Uani 1.000000 .
H30a H 0.4124(2) 0.4129(2) 0.62846(12) 0.0662(7) Uiso 1.000000 R
H30b H 0.3998(2) 0.5560(2) 0.61928(12) 0.0662(7) Uiso 1.000000 R
C19 C 1.1035(2) 0.7406(2) 0.68305(13) 0.0538(5) Uani 1.000000 .
H19a H 1.1505(4) 0.6650(7) 0.7025(9) 0.0808(8) Uiso 1.000000 GR
H19b H 1.1352(5) 0.7556(17) 0.63400(15) 0.0808(8) Uiso 1.000000 GR
H19c H 1.1100(3) 0.8065(11) 0.7088(8) 0.0808(8) Uiso 1.000000 GR
C15 C 0.0806(2) 0.6780(3) 0.95273(15) 0.0628(7) Uani 1.000000 .
H15 H 0.1130(2) 0.6020(3) 0.97509(15) 0.0754(8) Uiso 1.000000 R
C33 C 0.8311(2) 0.3398(2) 0.53006(17) 0.0640(7) Uani 1.000000 .
H33a H 0.7946(2) 0.3137(2) 0.49327(17) 0.0768(8) Uiso 1.000000 R
H33b H 0.9164(2) 0.2954(2) 0.52835(17) 0.0768(8) Uiso 1.000000 R
C46 C 0.6173(3) 1.0514(2) 0.81470(14) 0.0624(7) Uani 1.000000 .
H46a H 0.6966(3) 1.0325(2) 0.78523(14) 0.0749(8) Uiso 1.000000 R
H46b H 0.5998(3) 1.1373(2) 0.82298(14) 0.0749(8) Uiso 1.000000 R
C32 C 0.7621(3) 0.3134(2) 0.60036(15) 0.0670(7) Uani 1.000000 .
H32a H 0.7814(3) 0.3617(2) 0.63415(15) 0.0804(9) Uiso 1.000000 R
H32b H 0.7897(3) 0.2276(2) 0.61616(15) 0.0804(9) Uiso 1.000000 R
C47 C 0.6217(3) 0.9747(2) 0.88331(13) 0.0632(7) Uani 1.000000 .
H47a H 0.5397(3) 0.9857(2) 0.91014(13) 0.0758(8) Uiso 1.000000 R
H47b H 0.6761(3) 0.9993(2) 0.91106(13) 0.0758(8) Uiso 1.000000 R
C27 C 0.1991(2) 0.3671(3) 0.80348(19) 0.0710(8) Uani 1.000000 .
H27 H 0.1264(2) 0.3467(3) 0.79573(19) 0.0852(9) Uiso 1.000000 R
C25 C 0.3364(3) 0.3846(3) 0.88170(15) 0.0695(7) Uani 1.000000 .
H25 H 0.3568(3) 0.3753(3) 0.92767(15) 0.0834(9) Uiso 1.000000 R
C26 C 0.2302(3) 0.3537(3) 0.8693(2) 0.0886(10) Uani 1.000000 .
H26 H 0.1793(3) 0.3233(3) 0.9070(2) 0.1063(12) Uiso 1.000000 R
H34a H 0.831(2) 0.472(2) 0.4157(14) 0.061(7) Uiso 1.000000 .
H34b H 0.963(2) 0.468(2) 0.4382(12) 0.045(6) Uiso 1.000000 .

loop_
_atom_site_aniso_label
_atom_site_aniso_U_11
_atom_site_aniso_U_22
_atom_site_aniso_U_33
_atom_site_aniso_U_12
_atom_site_aniso_U_13
_atom_site_aniso_U_23
Fe1 0.02906(15) 0.04063(17) 0.03292(16) -0.00474(11) -0.00052(11) -0.00211(11)
P1 0.0346(2) 0.0405(2) 0.0380(3) -0.00470(19) -0.00258(18) -0.00458(19)
O8 0.0338(6) 0.0412(7) 0.0319(6) -0.0014(5) -0.0045(5) -0.0113(5)
O7 0.0346(6) 0.0442(7) 0.0359(7) 0.0008(5) -0.0047(5) -0.0122(5)
O9 0.0476(7) 0.0318(6) 0.0352(7) 0.0001(5) -0.0088(5) -0.0096(5)
O3 0.0461(7) 0.0511(8) 0.0339(7) -0.0126(6) -0.0118(6) 0.0018(6)
O2 0.0349(6) 0.0425(7) 0.0471(8) -0.0008(5) -0.0140(6) -0.0105(6)
O10 0.0565(8) 0.0342(6) 0.0384(7) -0.0179(6) -0.0172(6) -0.0003(5)
F5 0.0434(7) 0.0736(9) 0.0728(9) 0.0028(6) -0.0184(6) -0.0157(7)
O1 0.0608(9) 0.0547(8) 0.0379(7) -0.0229(7) -0.0199(6) -0.0019(6)
F3 0.0457(7) 0.0677(9) 0.0918(11) 0.0088(6) -0.0162(7) -0.0069(8)
O6 0.0590(9) 0.0410(8) 0.0560(9) -0.0161(7) -0.0125(7) -0.0007(6)
N1 0.0296(7) 0.0329(7) 0.0284(7) -0.0065(6) -0.0032(5) -0.0081(6)
F1 0.0503(7) 0.0912(11) 0.0837(11) -0.0096(7) -0.0081(7) -0.0475(9)
O4 0.0573(9) 0.0742(10) 0.0338(7) -0.0348(8) -0.0048(6) -0.0085(7)
F6 0.0758(10) 0.0770(10) 0.0918(12) -0.0167(8) -0.0036(8) -0.0463(9)
F4 0.0770(10) 0.0904(11) 0.0636(9) -0.0339(9) -0.0022(8) 0.0213(8)
O5 0.0700(10) 0.0497(9) 0.0572(10) -0.0261(8) -0.0014(8) -0.0103(7)
F2 0.0791(11) 0.1155(14) 0.0625(10) -0.0437(10) -0.0072(8) 0.0273(9)
C1 0.0376(9) 0.0387(9) 0.0257(8) -0.0083(7) 0.0024(7) -0.0073(7)
C37 0.0356(9) 0.0362(9) 0.0297(9) -0.0062(7) -0.0025(7) -0.0087(7)
C43 0.0387(9) 0.0292(8) 0.0325(9) -0.0072(7) -0.0025(7) -0.0008(7)
C9 0.0288(8) 0.0344(9) 0.0362(9) -0.0061(7) 0.0001(7) -0.0053(7)
C36 0.0368(9) 0.0357(9) 0.0286(8) -0.0063(7) -0.0036(7) -0.0059(7)
C38 0.0328(8) 0.0306(8) 0.0342(9) -0.0074(7) -0.0021(7) -0.0022(7)
C8 0.0302(8) 0.0389(9) 0.0305(9) -0.0103(7) -0.0034(6) -0.0050(7)
C42 0.0414(10) 0.0354(9) 0.0438(11) -0.0042(8) 0.0034(8) -0.0055(8)
C6 0.0452(10) 0.0339(9) 0.0427(10) -0.0080(8) 0.0047(8) -0.0041(8)
C7 0.0399(9) 0.0461(10) 0.0272(8) -0.0098(8) -0.0002(7) -0.0119(7)
C10 0.0331(9) 0.0535(11) 0.0350(10) -0.0039(8) -0.0056(7) -0.0070(8)
C29 0.0364(9) 0.0313(9) 0.0471(11) -0.0082(7) -0.0047(8) -0.0061(8)
C5 0.0406(10) 0.0415(10) 0.0468(11) 0.0001(8) 0.0015(8) 0.0010(9)
C35 0.0336(9) 0.0467(11) 0.0436(11) -0.0045(8) -0.0001(8) -0.0044(8)
C24 0.0412(10) 0.0353(9) 0.0453(11) -0.0088(8) -0.0039(8) 0.0004(8)
C44 0.0589(12) 0.0281(8) 0.0305(9) -0.0013(8) -0.0068(8) -0.0054(7)
C39 0.0386(10) 0.0417(10) 0.0442(11) -0.0100(8) -0.0063(8) -0.0103(8)
C4 0.0392(10) 0.0509(11) 0.0326(9) -0.0103(8) 0.0049(7) -0.0107(8)
C45 0.0671(13) 0.0286(9) 0.0406(10) -0.0126(9) -0.0107(9) -0.0009(7)
C34 0.0416(11) 0.0475(11) 0.0495(12) -0.0009(9) -0.0098(9) -0.0123(9)
C18 0.0373(10) 0.0710(15) 0.0413(11) -0.0085(10) -0.0083(8) 0.0013(10)
C28 0.0420(11) 0.0411(11) 0.0733(15) -0.0108(9) -0.0145(10) -0.0068(10)
C20 0.0565(12) 0.0627(13) 0.0375(10) -0.0244(10) -0.0209(9) -0.0031(9)
C22 0.0543(12) 0.0452(11) 0.0499(12) 0.0111(9) -0.0247(10) -0.0131(9)
C23 0.0753(15) 0.0369(10) 0.0408(11) -0.0047(10) -0.0243(10) 0.0001(8)
C21 0.0357(10) 0.0664(14) 0.0468(12) -0.0094(9) -0.0175(8) -0.0046(10)
C41 0.0319(9) 0.0445(11) 0.0657(14) -0.0045(8) -0.0036(9) -0.0068(10)
C40 0.0370(10) 0.0524(12) 0.0608(13) -0.0114(9) -0.0125(9) -0.0083(10)
C17 0.0303(9) 0.0778(16) 0.0486(12) -0.0050(10) 0.0005(8) -0.0081(11)
C14 0.0483(12) 0.0635(14) 0.0584(14) -0.0216(11) -0.0083(10) -0.0082(11)
C13 0.0407(10) 0.0351(10) 0.0643(14) -0.0061(8) 0.0119(9) -0.0029(9)
C2 0.0425(11) 0.0377(10) 0.0651(14) -0.0028(8) 0.0024(10) 0.0030(9)
C11 0.0451(11) 0.0789(16) 0.0423(12) -0.0171(11) -0.0008(9) -0.0254(11)
C16 0.0454(12) 0.0932(19) 0.0377(11) -0.0284(12) 0.0024(9) 0.0029(11)
C3 0.0470(12) 0.0376(10) 0.0735(15) -0.0127(9) 0.0079(10) -0.0009(10)
C12 0.0506(12) 0.0543(13) 0.0739(16) -0.0173(10) 0.0192(11) -0.0337(12)
C31 0.0832(16) 0.0526(12) 0.0339(10) -0.0259(12) -0.0039(10) -0.0040(9)
C30 0.0722(15) 0.0616(14) 0.0389(11) -0.0209(12) -0.0175(10) -0.0065(10)
C19 0.0425(11) 0.0694(15) 0.0493(12) -0.0149(10) 0.0042(9) -0.0111(11)
C15 0.0569(14) 0.0675(15) 0.0709(16) -0.0343(12) -0.0206(12) 0.0227(13)
C33 0.0487(13) 0.0412(12) 0.102(2) -0.0099(10) -0.0183(13) 0.0059(12)
C46 0.0892(18) 0.0513(13) 0.0652(15) -0.0392(13) -0.0367(14) 0.0020(11)
C32 0.0873(18) 0.0574(14) 0.0680(16) -0.0287(13) -0.0445(14) 0.0176(12)
C47 0.097(2) 0.0542(13) 0.0519(13) -0.0253(13) -0.0366(13) -0.0085(10)
C27 0.0518(14) 0.0646(16) 0.102(2) -0.0297(12) -0.0046(14) -0.0033(15)
C25 0.0753(17) 0.0801(18) 0.0545(15) -0.0347(14) -0.0001(12) 0.0127(13)
C26 0.079(2) 0.095(2) 0.095(2) -0.0516(18) 0.0125(17) 0.0155(19)

loop_
_atom_type_symbol
_atom_type_scat_dispersion_real
_atom_type_scat_dispersion_imag
_atom_type_scat_Cromer_Mann_a1
_atom_type_scat_Cromer_Mann_a2
_atom_type_scat_Cromer_Mann_a3
_atom_type_scat_Cromer_Mann_a4
_atom_type_scat_Cromer_Mann_b1
_atom_type_scat_Cromer_Mann_b2
_atom_type_scat_Cromer_Mann_b3
_atom_type_scat_Cromer_Mann_b4
_atom_type_scat_Cromer_Mann_c
_atom_type_scat_source
_atom_type_scat_dispersion_source
C 0.01920 0.00962 2.31000 1.02000 1.58860 0.86500 20.84390 10.20750 0.56870 51.65120 0.215599998832 'International Tables Volume C Table 6.1.1.4 (pp. 500-502)' 'Henke, Gullikson and Davis, At. Data and Nucl. Data Tables, 1993, 54, 2'
F 0.07537 0.05506 3.53920 2.64120 1.51700 1.02430 10.28250 4.29440 0.26150 26.14760 0.277599990368 'International Tables Volume C Table 6.1.1.4 (pp. 500-502)' 'Henke, Gullikson and Davis, At. Data and Nucl. Data Tables, 1993, 54, 2'
H 0.00000 0.00000 0.49300 0.32291 0.14019 0.04081 10.51090 26.12570 3.14236 57.79970 0.0030380000826 'International Tables Volume C Table 6.1.1.4 (pp. 500-502)' 'Henke, Gullikson and Davis, At. Data and Nucl. Data Tables, 1993, 54, 2'
O 0.05239 0.03377 3.04850 2.28680 1.54630 0.86700 13.27710 5.70110 0.32390 32.90890 0.250800013542 'International Tables Volume C Table 6.1.1.4 (pp. 500-502)' 'Henke, Gullikson and Davis, At. Data and Nucl. Data Tables, 1993, 54, 2'
N 0.03256 0.01839 12.21260 3.13220 2.01250 1.16630 0.00570 9.89330 28.99750 0.58260 -11.5290002823 'International Tables Volume C Table 6.1.1.4 (pp. 500-502)' 'Henke, Gullikson and Davis, At. Data and Nucl. Data Tables, 1993, 54, 2'
P 0.30360 0.43703 6.43450 4.17910 1.78000 1.49080 1.90670 27.15700 0.52600 68.16450 1.11489999294 'International Tables Volume C Table 6.1.1.4 (pp. 500-502)' 'Henke, Gullikson and Davis, At. Data and Nucl. Data Tables, 1993, 54, 2'
Fe -1.15373 3.21308 11.76950 7.35730 3.52220 2.30450 4.76110 0.30720 15.35350 76.88050 1.03690004349 'International Tables Volume C Table 6.1.1.4 (pp. 500-502)' 'Henke, Gullikson and Davis, At. Data and Nucl. Data Tables, 1993, 54, 2'

loop_
_geom_angle_atom_site_label_1
_geom_angle_atom_site_label_2
_geom_angle_atom_site_label_3
_geom_angle
_geom_angle_site_symmetry_1
_geom_angle_site_symmetry_3
_geom_angle_publ_flag
C10 Fe1 C9 41.05(8) . . ?
C18 Fe1 C9 119.30(8) . . ?
C18 Fe1 C10 154.06(9) . . ?
C17 Fe1 C9 150.45(9) . . ?
C17 Fe1 C10 164.95(9) . . ?
C17 Fe1 C18 40.64(9) . . ?
C14 Fe1 C9 111.03(9) . . ?
C14 Fe1 C10 121.28(9) . . ?
C14 Fe1 C18 40.31(10) . . ?
C14 Fe1 C17 68.44(10) . . ?
C13 Fe1 C9 40.78(7) . . ?
C13 Fe1 C10 68.41(9) . . ?
C13 Fe1 C18 108.10(10) . . ?
C13 Fe1 C17 115.46(10) . . ?
C13 Fe1 C14 130.21(10) . . ?
C11 Fe1 C9 68.90(8) . . ?
C11 Fe1 C10 40.70(8) . . ?
C11 Fe1 C18 164.01(10) . . ?
C11 Fe1 C17 125.50(9) . . ?
C11 Fe1 C14 153.31(11) . . ?
C11 Fe1 C13 68.30(10) . . ?
C16 Fe1 C9 168.66(9) . . ?
C16 Fe1 C10 128.77(9) . . ?
C16 Fe1 C18 68.17(9) . . ?
C16 Fe1 C17 40.71(10) . . ?
C16 Fe1 C14 68.45(10) . . ?
C16 Fe1 C13 148.22(10) . . ?
C16 Fe1 C11 106.20(9) . . ?
C12 Fe1 C9 68.31(8) . . ?
C12 Fe1 C10 67.64(9) . . ?
C12 Fe1 C18 127.45(11) . . ?
C12 Fe1 C17 105.20(10) . . ?
C12 Fe1 C14 166.64(11) . . ?
C12 Fe1 C13 40.61(10) . . ?
C12 Fe1 C11 39.89(11) . . ?
C12 Fe1 C16 114.98(10) . . ?
C15 Fe1 C9 131.63(10) . . ?
C15 Fe1 C10 110.69(10) . . ?
C15 Fe1 C18 67.75(10) . . ?
C15 Fe1 C17 68.35(11) . . ?
C15 Fe1 C14 40.41(10) . . ?
C15 Fe1 C13 169.33(11) . . ?
C15 Fe1 C11 118.47(11) . . ?
C15 Fe1 C16 40.75(11) . . ?
C15 Fe1 C12 149.74(11) . . ?
F3 P1 F5 179.29(9) . . ?
F1 P1 F5 90.61(8) . . ?
F1 P1 F3 89.06(8) . . ?
F6 P1 F5 89.54(8) . . ?
F6 P1 F3 90.79(9) . . ?
F6 P1 F1 179.79(9) . . ?
F4 P1 F5 90.71(9) . . ?
F4 P1 F3 88.66(9) . . ?
F4 P1 F1 90.18(10) . . ?
F4 P1 F6 89.67(10) . . ?
F2 P1 F5 89.06(9) . . ?
F2 P1 F3 91.56(9) . . ?
F2 P1 F1 89.44(10) . . ?
F2 P1 F6 90.71(11) . . ?
F2 P1 F4 179.55(11) . . ?
C38 O8 C37 116.90(13) . . ?
C35 O7 C36 113.70(14) . . ?
C44 O9 C43 115.52(14) . . ?
C23 O3 C24 117.01(17) . . ?
C21 O2 C22 111.85(15) . . ?
C46 O10 C45 110.88(15) . . ?
C47 O1 C20 112.09(16) . . ?
C33 O6 C34 112.18(19) . . ?
H1b N1 H1a 107.7 . . ?
C8 N1 H1a 108.76(9) . . ?
C8 N1 H1b 108.76(9) . . ?
C7 N1 H1a 108.76(10) . . ?
C7 N1 H1b 108.76(9) . . ?
C7 N1 C8 113.98(13) . . ?
C30 O4 C29 120.26(17) . . ?
C32 O5 C31 115.54(18) . . ?
C7 C1 C6 120.73(17) . . ?
C2 C1 C6 118.20(18) . . ?
C2 C1 C7 121.06(17) . . ?
H37a C37 O8 110.32(9) . . ?
H37b C37 O8 110.32(9) . . ?
H37b C37 H37a 108.6 . . ?
C36 C37 O8 107.00(14) . . ?
C36 C37 H37a 110.32(10) . . ?
C36 C37 H37b 110.32(10) . . ?
C38 C43 O9 115.87(15) . . ?
C42 C43 O9 124.21(16) . . ?
C42 C43 C38 119.91(17) . . ?
C8 C9 Fe1 129.54(13) . . ?
C10 C9 Fe1 69.50(10) . . ?
C10 C9 C8 126.22(16) . . ?
C13 C9 Fe1 69.87(11) . . ?
C13 C9 C8 126.40(18) . . ?
C13 C9 C10 107.20(17) . . ?
C37 C36 O7 106.45(14) . . ?
H36a C36 O7 110.44(9) . . ?
H36a C36 C37 110.44(10) . . ?
H36b C36 O7 110.44(9) . . ?
H36b C36 C37 110.44(10) . . ?
H36b C36 H36a 108.6 . . ?
C43 C38 O8 115.85(15) . . ?
C39 C38 O8 124.67(16) . . ?
C39 C38 C43 119.47(16) . . ?
C9 C8 N1 109.76(14) . . ?
H8a C8 N1 109.72(9) . . ?
H8a C8 C9 109.72(10) . . ?
H8b C8 N1 109.72(9) . . ?
H8b C8 C9 109.72(10) . . ?
H8b C8 H8a 108.2 . . ?
H42 C42 C43 119.96(12) . . ?
C41 C42 C43 120.07(18) . . ?
C41 C42 H42 119.96(12) . . ?
H6 C6 C1 119.71(11) . . ?
C5 C6 C1 120.59(18) . . ?
C5 C6 H6 119.71(12) . . ?
C1 C7 N1 110.94(14) . . ?
H7a C7 N1 109.45(10) . . ?
H7a C7 C1 109.45(10) . . ?
H7b C7 N1 109.45(9) . . ?
H7b C7 C1 109.45(10) . . ?
H7b C7 H7a 108.0 . . ?
C9 C10 Fe1 69.44(10) . . ?
H10 C10 Fe1 126.31(6) . . ?
H10 C10 C9 125.83(11) . . ?
C11 C10 Fe1 69.99(12) . . ?
C11 C10 C9 108.33(19) . . ?
C11 C10 H10 125.83(14) . . ?
C24 C29 O4 114.84(17) . . ?
C28 C29 O4 125.2(2) . . ?
C28 C29 C24 119.9(2) . . ?
H5 C5 C6 119.34(12) . . ?
C4 C5 C6 121.33(18) . . ?
C4 C5 H5 119.34(12) . . ?
H35a C35 O7 109.38(10) . . ?
H35b C35 O7 109.38(10) . . ?
H35b C35 H35a 108.0 . . ?
C34 C35 O7 111.27(17) . . ?
C34 C35 H35a 109.38(12) . . ?
C34 C35 H35b 109.38(12) . . ?
C29 C24 O3 116.05(17) . . ?
C25 C24 O3 125.1(2) . . ?
C25 C24 C29 118.8(2) . . ?
H44a C44 O9 110.03(9) . . ?
H44b C44 O9 110.03(10) . . ?
H44b C44 H44a 108.4 . . ?
C45 C44 O9 108.35(15) . . ?
C45 C44 H44a 110.03(10) . . ?
C45 C44 H44b 110.03(11) . . ?
H39 C39 C38 119.95(11) . . ?
C40 C39 C38 120.10(18) . . ?
C40 C39 H39 119.95(12) . . ?
C3 C4 C5 117.64(19) . . ?
C19 C4 C5 121.65(19) . . ?
C19 C4 C3 120.7(2) . . ?
C44 C45 O10 109.62(16) . . ?
H45a C45 O10 109.75(9) . . ?
H45a C45 C44 109.75(10) . . ?
H45b C45 O10 109.75(11) . . ?
H45b C45 C44 109.75(11) . . ?
H45b C45 H45a 108.2 . . ?
C35 C34 O6 108.54(17) . . ?
H34a C34 O6 110.2(16) . . ?
H34a C34 C35 108.6(16) . . ?
H34b C34 O6 112.0(13) . . ?
H34b C34 C35 109.7(13) . . ?
H34b C34 H34a 108(2) . . ?
H18 C18 Fe1 126.67(7) . . ?
C17 C18 Fe1 69.20(12) . . ?
C17 C18 H18 125.70(14) . . ?
C14 C18 Fe1 70.00(12) . . ?
C14 C18 H18 125.70(14) . . ?
C14 C18 C17 108.6(2) . . ?
H28 C28 C29 119.87(14) . . ?
C27 C28 C29 120.3(2) . . ?
C27 C28 H28 119.87(16) . . ?
H20a C20 O1 109.84(10) . . ?
H20b C20 O1 109.84(12) . . ?
H20b C20 H20a 108.3 . . ?
C21 C20 O1 109.21(17) . . ?
C21 C20 H20a 109.84(11) . . ?
C21 C20 H20b 109.84(13) . . ?
H22a C22 O2 109.84(12) . . ?
H22b C22 O2 109.84(10) . . ?
H22b C22 H22a 108.3 . . ?
C23 C22 O2 109.22(17) . . ?
C23 C22 H22a 109.84(12) . . ?
C23 C22 H22b 109.84(11) . . ?
C22 C23 O3 109.04(19) . . ?
H23a C23 O3 109.87(12) . . ?
H23a C23 C22 109.87(12) . . ?
H23b C23 O3 109.87(10) . . ?
H23b C23 C22 109.87(11) . . ?
H23b C23 H23a 108.3 . . ?
C20 C21 O2 108.80(16) . . ?
H21a C21 O2 109.93(11) . . ?
H21a C21 C20 109.93(11) . . ?
H21b C21 O2 109.93(11) . . ?
H21b C21 C20 109.93(13) . . ?
H21b C21 H21a 108.3 . . ?
H41 C41 C42 119.99(12) . . ?
C40 C41 C42 120.02(18) . . ?
C40 C41 H41 119.99(12) . . ?
C41 C40 C39 120.4(2) . . ?
H40 C40 C39 119.80(12) . . ?
H40 C40 C41 119.80(12) . . ?
C18 C17 Fe1 70.16(12) . . ?
H17 C17 Fe1 125.52(8) . . ?
H17 C17 C18 126.12(14) . . ?
C16 C17 Fe1 69.79(12) . . ?
C16 C17 C18 107.8(2) . . ?
C16 C17 H17 126.12(15) . . ?
C18 C14 Fe1 69.69(13) . . ?
H14 C14 Fe1 126.15(7) . . ?
H14 C14 C18 126.23(14) . . ?
C15 C14 Fe1 69.50(14) . . ?
C15 C14 C18 107.5(2) . . ?
C15 C14 H14 126.23(16) . . ?
C9 C13 Fe1 69.35(11) . . ?
H13 C13 Fe1 126.12(7) . . ?
H13 C13 C9 126.17(12) . . ?
C12 C13 Fe1 69.93(13) . . ?
C12 C13 C9 107.7(2) . . ?
C12 C13 H13 126.17(14) . . ?
H2 C2 C1 119.56(12) . . ?
C3 C2 C1 120.88(19) . . ?
C3 C2 H2 119.56(13) . . ?
C10 C11 Fe1 69.30(11) . . ?
H11 C11 Fe1 125.94(7) . . ?
H11 C11 C10 126.16(14) . . ?
C12 C11 Fe1 70.18(14) . . ?
C12 C11 C10 107.7(2) . . ?
C12 C11 H11 126.16(13) . . ?
C17 C16 Fe1 69.50(12) . . ?
H16 C16 Fe1 126.08(7) . . ?
H16 C16 C17 126.18(15) . . ?
C15 C16 Fe1 69.81(13) . . ?
C15 C16 C17 107.6(2) . . ?
C15 C16 H16 126.18(14) . . ?
C2 C3 C4 121.3(2) . . ?
H3 C3 C4 119.34(12) . . ?
H3 C3 C2 119.34(13) . . ?
C13 C12 Fe1 69.46(13) . . ?
C11 C12 Fe1 69.93(13) . . ?
C11 C12 C13 109.12(19) . . ?
H12 C12 Fe1 126.76(6) . . ?
H12 C12 C13 125.44(14) . . ?
H12 C12 C11 125.44(13) . . ?
H31a C31 O5 109.97(12) . . ?
H31b C31 O5 109.97(11) . . ?
H31b C31 H31a 108.3 . . ?
C30 C31 O5 108.61(19) . . ?
C30 C31 H31a 109.97(12) . . ?
C30 C31 H31b 109.97(13) . . ?
C31 C30 O4 107.49(19) . . ?
H30a C30 O4 110.21(12) . . ?
H30a C30 C31 110.21(13) . . ?
H30b C30 O4 110.21(13) . . ?
H30b C30 C31 110.21(13) . . ?
H30b C30 H30a 108.5 . . ?
H19a C19 C4 109.5 . . ?
H19b C19 C4 109.5 . . ?
H19b C19 H19a 109.5 . . ?
H19c C19 C4 109.5 . . ?
H19c C19 H19a 109.5 . . ?
H19c C19 H19b 109.5 . . ?
C14 C15 Fe1 70.09(13) . . ?
C16 C15 Fe1 69.44(14) . . ?
C16 C15 C14 108.4(2) . . ?
H15 C15 Fe1 126.27(7) . . ?
H15 C15 C14 125.78(16) . . ?
H15 C15 C16 125.78(14) . . ?
H33a C33 O6 109.92(14) . . ?
H33b C33 O6 109.92(12) . . ?
H33b C33 H33a 108.3 . . ?
C32 C33 O6 108.8(2) . . ?
C32 C33 H33a 109.92(14) . . ?
C32 C33 H33b 109.92(14) . . ?
H46a C46 O10 109.89(14) . . ?
H46b C46 O10 109.89(12) . . ?
H46b C46 H46a 108.3 . . ?
C47 C46 O10 108.97(19) . . ?
C47 C46 H46a 109.89(17) . . ?
C47 C46 H46b 109.89(13) . . ?
C33 C32 O5 113.34(19) . . ?
H32a C32 O5 108.91(14) . . ?
H32a C32 C33 108.91(14) . . ?
H32b C32 O5 108.91(12) . . ?
H32b C32 C33 108.91(14) . . ?
H32b C32 H32a 107.7 . . ?
C46 C47 O1 109.3(2) . . ?
H47a C47 O1 109.82(14) . . ?
H47a C47 C46 109.82(17) . . ?
H47b C47 O1 109.82(11) . . ?
H47b C47 C46 109.82(12) . . ?
H47b C47 H47a 108.3 . . ?
H27 C27 C28 120.00(16) . . ?
C26 C27 C28 120.0(2) . . ?
C26 C27 H27 120.00(16) . . ?
H25 C25 C24 119.87(15) . . ?
C26 C25 C24 120.3(3) . . ?
C26 C25 H25 119.87(19) . . ?
C25 C26 C27 120.7(3) . . ?
H26 C26 C27 119.66(16) . . ?
H26 C26 C25 119.66(19) . . ?

loop_
_geom_bond_atom_site_label_1
_geom_bond_atom_site_label_2
_geom_bond_distance
_geom_bond_site_symmetry_2
_geom_bond_publ_flag
Fe1 C9 2.0342(17) . ?
Fe1 C10 2.0350(19) . ?
Fe1 C18 2.044(2) . ?
Fe1 C17 2.032(2) . ?
Fe1 C14 2.048(2) . ?
Fe1 C13 2.041(2) . ?
Fe1 C11 2.044(2) . ?
Fe1 C16 2.036(2) . ?
Fe1 C12 2.047(2) . ?
Fe1 C15 2.041(2) . ?
P1 F5 1.5854(13) . ?
P1 F3 1.5862(13) . ?
P1 F1 1.5968(14) . ?
P1 F6 1.5815(15) . ?
P1 F4 1.5851(15) . ?
P1 F2 1.5862(16) . ?
O8 C37 1.425(2) . ?
O8 C38 1.370(2) . ?
O7 C36 1.419(2) . ?
O7 C35 1.429(2) . ?
O9 C43 1.377(2) . ?
O9 C44 1.438(2) . ?
O3 C24 1.373(2) . ?
O3 C23 1.420(2) . ?
O2 C22 1.424(2) . ?
O2 C21 1.426(2) . ?
O10 C45 1.427(2) . ?
O10 C46 1.435(2) . ?
O1 C20 1.413(3) . ?
O1 C47 1.417(3) . ?
O6 C34 1.412(3) . ?
O6 C33 1.421(3) . ?
N1 H1a 0.9100 . ?
N1 H1b 0.9100 . ?
N1 C8 1.499(2) . ?
N1 C7 1.502(2) . ?
O4 C29 1.363(2) . ?
O4 C30 1.426(2) . ?
O5 C31 1.415(3) . ?
O5 C32 1.417(3) . ?
C1 C6 1.384(3) . ?
C1 C7 1.500(3) . ?
C1 C2 1.384(3) . ?
C37 H37a 0.9800 . ?
C37 H37b 0.9800 . ?
C37 C36 1.501(2) . ?
C43 C38 1.403(2) . ?
C43 C42 1.383(3) . ?
C9 C8 1.490(2) . ?
C9 C10 1.427(3) . ?
C9 C13 1.420(3) . ?
C36 H36a 0.9800 . ?
C36 H36b 0.9800 . ?
C38 C39 1.383(3) . ?
C8 H8a 0.9800 . ?
C8 H8b 0.9800 . ?
C42 H42 0.9400 . ?
C42 C41 1.389(3) . ?
C6 H6 0.9400 . ?
C6 C5 1.391(3) . ?
C7 H7a 0.9800 . ?
C7 H7b 0.9800 . ?
C10 H10 0.9400 . ?
C10 C11 1.419(3) . ?
C29 C24 1.397(3) . ?
C29 C28 1.381(3) . ?
C5 H5 0.9400 . ?
C5 C4 1.382(3) . ?
C35 H35a 0.9800 . ?
C35 H35b 0.9800 . ?
C35 C34 1.491(3) . ?
C24 C25 1.382(3) . ?
C44 H44a 0.9800 . ?
C44 H44b 0.9800 . ?
C44 C45 1.491(3) . ?
C39 H39 0.9400 . ?
C39 C40 1.389(3) . ?
C4 C3 1.385(3) . ?
C4 C19 1.511(3) . ?
C45 H45a 0.9800 . ?
C45 H45b 0.9800 . ?
C34 H34a 0.98(3) . ?
C34 H34b 1.01(2) . ?
C18 H18 0.9400 . ?
C18 C17 1.416(3) . ?
C18 C14 1.410(3) . ?
C28 H28 0.9400 . ?
C28 C27 1.382(4) . ?
C20 H20a 0.9800 . ?
C20 H20b 0.9800 . ?
C20 C21 1.487(3) . ?
C22 H22a 0.9800 . ?
C22 H22b 0.9800 . ?
C22 C23 1.489(3) . ?
C23 H23a 0.9800 . ?
C23 H23b 0.9800 . ?
C21 H21a 0.9800 . ?
C21 H21b 0.9800 . ?
C41 H41 0.9400 . ?
C41 C40 1.376(3) . ?
C40 H40 0.9400 . ?
C17 H17 0.9400 . ?
C17 C16 1.415(4) . ?
C14 H14 0.9400 . ?
C14 C15 1.412(4) . ?
C13 H13 0.9400 . ?
C13 C12 1.419(3) . ?
C2 H2 0.9400 . ?
C2 C3 1.384(3) . ?
C11 H11 0.9400 . ?
C11 C12 1.396(4) . ?
C16 H16 0.9400 . ?
C16 C15 1.419(4) . ?
C3 H3 0.9400 . ?
C12 H12 0.9400 . ?
C31 H31a 0.9800 . ?
C31 H31b 0.9800 . ?
C31 C30 1.495(4) . ?
C30 H30a 0.9800 . ?
C30 H30b 0.9800 . ?
C19 H19a 0.9700 . ?
C19 H19b 0.9700 . ?
C19 H19c 0.9700 . ?
C15 H15 0.9400 . ?
C33 H33a 0.9800 . ?
C33 H33b 0.9800 . ?
C33 C32 1.493(4) . ?
C46 H46a 0.9800 . ?
C46 H46b 0.9800 . ?
C46 C47 1.498(3) . ?
C32 H32a 0.9800 . ?
C32 H32b 0.9800 . ?
C47 H47a 0.9800 . ?
C47 H47b 0.9800 . ?
C27 H27 0.9400 . ?
C27 C26 1.354(5) . ?
C25 H25 0.9400 . ?
C25 C26 1.386(4) . ?
C26 H26 0.9400 . ?
